data_2007652
loop_
_publ_author_name
'Alessandra Forni'

_publ_section_title
;
 Two Diastereoisomers of
 2-(Benzenesulfonyl)-5-benzoyl-1-oxo-3-phenyl-2,5-diazaspiro[3.4]octan-7-yl
 Acetate
;
_journal_issue 9
_journal_name_full 'Acta Crystallographica Section C'
_journal_page_first 1320
_journal_page_last 1322
_journal_paper_doi 10.1107/S0108270198003436
_journal_volume 54
_journal_year 1998
_chemical_formula_moiety 'C27 H24 N2 O6 S'
_chemical_formula_sum 'C27 H24 N2 O6 S'
_chemical_formula_weight 504.54
_chemical_melting_point 157
_chemical_name_systematic
;
3S,4S,7R)-7-acetoxy-2-(benzensulphonyl)-5-benzyloxy-3-phenyl
-2,5-diazaspiro[3,4]octan-1-one
;
_space_group_IT_number 19
_symmetry_cell_setting orthorhombic
_symmetry_space_group_name_Hall 'P 2ac 2ab'
_symmetry_space_group_name_H-M 'P 21 21 21'
_audit_creation_method SHELXL
_cell_angle_alpha 90.00
_cell_angle_beta 90.00
_cell_angle_gamma 90.00
_cell_formula_units_Z 4
_cell_length_a 10.032(2)
_cell_length_b 10.787(3)
_cell_length_c 22.947(4)
_cell_measurement_reflns_used 29
_cell_measurement_temperature 293(2)
_cell_measurement_theta_max 9.40
_cell_measurement_theta_min 2.22
_cell_volume 2483.2(10)
_computing_cell_refinement XSCANS
_computing_data_collection 'XSCANS (Fait, 1991)'
_computing_data_reduction XSCANS
_computing_molecular_graphics 'ORTEPII (Johnson, 1976)'
_computing_publication_material
;
SHELXL93 and PARSTCIF (Nardelli, 1991).
Molecular parameters were calculated by PARST (Nardelli, 1983, 1995)
;
_computing_structure_refinement 'SHELXL93 (Sheldrick, 1993)'
_computing_structure_solution 'SIR92 (Altomare et al., 1994)'
_diffrn_ambient_temperature 293(2)
_diffrn_measurement_device 'Siemens P4'
_diffrn_measurement_method \w/2\q
_diffrn_radiation_monochromator graphite
_diffrn_radiation_source 'fine-focus sealed tube'
_diffrn_radiation_type MoK\a
_diffrn_radiation_wavelength 0.71073
_diffrn_reflns_av_R_equivalents 0.032
_diffrn_reflns_av_sigmaI/netI 0.053
_diffrn_reflns_limit_h_max 11
_diffrn_reflns_limit_h_min -11
_diffrn_reflns_limit_k_max 11
_diffrn_reflns_limit_k_min -1
_diffrn_reflns_limit_l_max 27
_diffrn_reflns_limit_l_min -25
_diffrn_reflns_number 7295
_diffrn_reflns_theta_max 24.99
_diffrn_reflns_theta_min 1.77
_diffrn_standards_decay_% 5.12
_diffrn_standards_interval_count 197
_diffrn_standards_number 3
_exptl_absorpt_coefficient_mu 0.176
_exptl_absorpt_correction_type none
_exptl_crystal_colour colourless
_exptl_crystal_density_diffrn 1.350
_exptl_crystal_density_method 'not measured'
_exptl_crystal_description needle
_exptl_crystal_F_000 1056
_exptl_crystal_size_max 0.40
_exptl_crystal_size_mid 0.15
_exptl_crystal_size_min 0.15
_refine_diff_density_max 0.167
_refine_diff_density_min -0.183
_refine_ls_abs_structure_details 'Flack (1983)'
_refine_ls_abs_structure_Flack -0.09(9)
_refine_ls_extinction_method none
_refine_ls_goodness_of_fit_all 0.896
_refine_ls_goodness_of_fit_obs 0.991
_refine_ls_hydrogen_treatment noref
_refine_ls_matrix_type full
_refine_ls_number_parameters 325
_refine_ls_number_reflns 3461
_refine_ls_number_restraints 0
_refine_ls_restrained_S_all 0.896
_refine_ls_restrained_S_obs 0.991
_refine_ls_R_factor_all 0.053
_refine_ls_R_factor_obs .035
_refine_ls_shift/esd_max 0.002
_refine_ls_shift/esd_mean 0.000
_refine_ls_structure_factor_coef Fsqd
_refine_ls_weighting_details 'w = 1/[\s^2^(Fo^2^)+(0.0306P)^2^] where P = (Fo^2^+2Fc^2^)/3'
_refine_ls_weighting_scheme calc
_refine_ls_wR_factor_all 0.070
_refine_ls_wR_factor_obs .066
_reflns_number_observed 2589
_reflns_number_total 3461
_reflns_observed_criterion I>2\s(I)
_cod_data_source_file na1356.cif
_cod_data_source_block 1
_cod_depositor_comments
;
The following automatic conversions were performed:

'_refine_ls_weighting_scheme' value 'calc w =
1/[\s^2^(Fo^2^)+(0.0306P)^2^] where P = (Fo^2^+2Fc^2^)/3' was changed
to 'calc'. New tag '_refine_ls_weighting_details' was created. The
value of the new tag was set to 'w = 1/[\s^2^(Fo^2^)+(0.0306P)^2^]
where P = (Fo^2^+2Fc^2^)/3'.

Automatic conversion script
Id: cif_fix_values 3143 2015-03-26 13:38:13Z robertas 
;
_cod_database_code 2007652

loop_
_symmetry_equiv_pos_as_xyz
'x, y, z'
'-x+1/2, -y, z+1/2'
'-x, y+1/2, -z+1/2'
'x+1/2, -y+1/2, -z'

loop_
_atom_site_aniso_label
_atom_site_aniso_U_11
_atom_site_aniso_U_22
_atom_site_aniso_U_33
_atom_site_aniso_U_12
_atom_site_aniso_U_13
_atom_site_aniso_U_23
C1 .038(2) .040(2) .040(2) .006(2) -.0103(14) -.002(2)
N2 .054(2) .0349(14) .0326(13) -.0013(13) -.0109(11) -.0020(11)
C3 .043(2) .035(2) .0341(15) .0046(14) -.0049(13) -.0014(14)
C4 .033(2) .037(2) .0349(15) .0013(15) -.0076(13) -.0013(13)
N5 .0267(13) .053(2) .0299(13) .0029(12) -.0039(10) -.0018(11)
C6 .037(2) .070(2) .034(2) .005(2) -.0013(13) -.003(2)
C7 .037(2) .046(2) .040(2) .001(2) .0013(13) -.0102(15)
C8 .033(2) .046(2) .044(2) .0036(15) -.0059(14) -.010(2)
C9 .033(2) .043(2) .040(2) -.0001(15) -.0010(14) .003(2)
O10 .0406(12) .091(2) .0334(11) .0070(12) .0017(9) .0004(12)
C11 .028(2) .054(2) .0319(15) .004(2) .0001(12) .002(2)
C12 .042(2) .062(2) .053(2) -.007(2) -.003(2) .017(2)
C13 .040(2) .086(3) .067(2) -.019(2) -.016(2) .005(2)
C14 .044(2) .094(3) .056(2) .007(2) -.017(2) .004(2)
C15 .055(2) .072(2) .053(2) .009(2) -.008(2) .016(2)
C16 .039(2) .058(2) .049(2) -.004(2) -.0054(14) .008(2)
O17 .0437(12) .0581(13) .0407(12) .0019(11) .0029(9) -.0150(10)
C18 .068(2) .062(3) .054(2) -.017(2) .017(2) -.007(2)
O19 .156(3) .087(2) .057(2) .032(2) .032(2) .012(2)
C20 .098(3) .084(3) .056(2) -.004(2) .030(2) -.022(2)
S22 .0983(7) .0510(5) .0349(4) -.0027(6) -.0157(5) -.0052(4)
O21 .0656(14) .0365(13) .0489(13) -.0043(12) -.0104(11) -.0013(11)
O23 .131(2) .0474(14) .0583(14) -.017(2) -.0053(15) -.0174(12)
O24 .130(2) .102(2) .0541(15) .019(2) -.045(2) .0138(14)
C25 .105(3) .048(2) .033(2) -.012(2) .006(2) -.001(2)
C26 .101(3) .083(3) .054(2) -.012(3) .003(2) .007(2)
C27 .106(4) .157(5) .068(3) -.015(4) .010(3) -.003(3)
C28 .184(7) .142(6) .067(3) -.086(5) .044(4) -.022(4)
C29 .229(8) .082(4) .071(3) -.050(5) .061(5) -.016(3)
C30 .164(4) .057(3) .049(2) .001(3) .033(3) .001(2)
C31 .042(2) .035(2) .044(2) .0010(15) -.0061(14) -.0074(15)
C32 .042(2) .049(2) .055(2) -.001(2) -.003(2) -.006(2)
C33 .061(2) .061(2) .063(2) -.013(2) .011(2) -.010(2)
C34 .047(2) .082(3) .079(3) -.011(2) .006(2) -.036(2)
C35 .045(2) .085(3) .086(3) .007(2) -.024(2) -.016(2)
C36 .043(2) .059(2) .075(2) .001(2) -.020(2) -.002(2)

loop_
_atom_site_label
_atom_site_fract_x
_atom_site_fract_y
_atom_site_fract_z
_atom_site_U_iso_or_equiv
_atom_site_thermal_displace_type
_atom_site_calc_flag
_atom_site_refinement_flags
_atom_site_occupancy
_atom_site_disorder_group
_atom_site_type_symbol
C1 .0623(3) .3107(3) .28689(12) .0392(7) Uani d . 1 . C
N2 .1121(2) .4072(2) .31980(9) .0406(6) Uani d . 1 . N
C3 .1338(3) .4929(3) .26936(11) .0373(7) Uani d . 1 . C
H3 .0670(3) .5593(3) .26836(11) .045 Uiso calc R 1 . H
C4 .0917(3) .3791(2) .22948(11) .0349(6) Uani d . 1 . C
N5 -.0178(2) .3975(2) .18922(9) .0364(6) Uani d . 1 . N
C6 .0188(3) .3713(3) .12862(11) .0472(8) Uani d . 1 . C
H6A -.0111(3) .4367(3) .10274(11) .057 Uiso calc R 1 . H
H6B -.0183(3) .2929(3) .11569(11) .057 Uiso calc R 1 . H
C7 .1701(3) .3659(3) .13148(11) .0411(8) Uani d . 1 . C
H7 .2080(3) .4491(3) .12677(11) .049 Uiso calc R 1 . H
C8 .1978(3) .3173(3) .19215(11) .0409(7) Uani d . 1 . C
H8A .2865(3) .3404(3) .20498(11) .049 Uiso calc R 1 . H
H8B .1895(3) .2277(3) .19348(11) .049 Uiso calc R 1 . H
C9 -.1405(3) .4299(3) .20827(12) .0387(7) Uani d . 1 . C
O10 -.1621(2) .4453(2) .26021(8) .0550(6) Uani d . 1 . O
C11 -.2472(3) .4451(3) .16262(11) .0381(7) Uani d . 1 . C
C12 -.3473(3) .3577(3) .15862(13) .0524(9) Uani d . 1 . C
H12 -.3458(3) .2884(3) .18275(13) .063 Uiso calc R 1 . H
C13 -.4491(3) .3725(4) .11917(14) .0644(10) Uani d . 1 . C
H13 -.5163(3) .3133(4) .11688(14) .077 Uiso calc R 1 . H
C14 -.4521(3) .4736(4) .08326(14) .0645(11) Uani d . 1 . C
H14 -.5207(3) .4825(4) .05634(14) .077 Uiso calc R 1 . H
C15 -.3544(3) .5615(4) .08689(12) .0598(9) Uani d . 1 . C
H15 -.3573(3) .6308(4) .06277(12) .072 Uiso calc R 1 . H
C16 -.2503(3) .5477(3) .12670(12) .0487(8) Uani d . 1 . C
H16 -.1834(3) .6072(3) .12902(12) .058 Uiso calc R 1 . H
O17 .2277(2) .2819(2) .08989(8) .0475(5) Uani d . 1 . O
C18 .2210(4) .3163(4) .0331(2) .0612(10) Uani d . 1 . C
O19 .1632(3) .4076(3) .01850(11) .1000(10) Uani d . 1 . O
C20 .2935(3) .2277(4) -.00493(14) .0792(12) Uani d . 1 . C
H20A .3307(3) .1625(4) .01843(14) .119 Uiso calc R 1 . H
H20B .3639(3) .2704(4) -.02497(14) .119 Uiso calc R 1 . H
H20C .2329(3) .1930(4) -.03287(14) .119 Uiso calc R 1 . H
S22 .09832(10) .43701(9) .39064(3) .0614(3) Uani d . 1 . S
O21 .0211(2) .2107(2) .30029(8) .0503(5) Uani d . 1 . O
O23 .1034(3) .5683(2) .39448(9) .0789(7) Uani d . 1 . O
O24 .1942(3) .3627(3) .42037(9) .0953(9) Uani d . 1 . O
C25 -.0613(4) .3826(3) .40924(13) .0621(10) Uani d . 1 . C
C26 -.1696(4) .4588(4) .40156(14) .0797(12) Uani d . 1 . C
H26 -.1597(4) .5376(4) .38567(14) .096 Uiso calc R 1 . H
C27 -.2940(5) .4151(6) .4181(2) .110(2) Uani d . 1 . C
H27 -.3690(5) .4648(6) .4134(2) .132 Uiso calc R 1 . H
C28 -.3065(7) .2982(7) .4416(2) .131(2) Uani d . 1 . C
H28 -.3902(7) .2696(7) .4528(2) .157 Uiso calc R 1 . H
C29 -.1985(8) .2243(5) .4488(2) .128(2) Uani d . 1 . C
H29 -.2086(8) .1454(5) .4644(2) .153 Uiso calc R 1 . H
C30 -.0733(5) .2658(4) .43297(14) .0904(14) Uani d . 1 . C
H30 .0013(5) .2158(4) .43822(14) .108 Uiso calc R 1 . H
C31 .2720(3) .5425(3) .26211(12) .0401(7) Uani d . 1 . C
C32 .2929(3) .6316(3) .21960(13) .0485(8) Uani d . 1 . C
H32 .2206(3) .6630(3) .19896(13) .058 Uiso calc R 1 . H
C33 .4198(3) .6744(3) .20747(14) .0616(9) Uani d . 1 . C
H33 .4329(3) .7332(3) .17840(14) .074 Uiso calc R 1 . H
C34 .5267(4) .6294(4) .2387(2) .0691(11) Uani d . 1 . C
H34 .6123(4) .6583(4) .2309(2) .083 Uiso calc R 1 . H
C35 .5071(3) .5429(4) .2808(2) .0720(11) Uani d . 1 . C
H35 .5796(3) .5126(4) .3016(2) .086 Uiso calc R 1 . H
C36 .3795(3) .4989(3) .29316(14) .0592(8) Uani d . 1 . C
H36 .3671(3) .4402(3) .32234(14) .071 Uiso calc R 1 . H

loop_
_atom_type_symbol
_atom_type_description
_atom_type_scat_dispersion_real
_atom_type_scat_dispersion_imag
_atom_type_scat_source
C C 0.0033 0.0016 'International Tables Vol C Tables 4.2.6.8 and 6.1.1.4'
H H 0.0000 0.0000 'International Tables Vol C Tables 4.2.6.8 and 6.1.1.4'
N N 0.0061 0.0033 'International Tables Vol C Tables 4.2.6.8 and 6.1.1.4'
O O 0.0106 0.0060 'International Tables Vol C Tables 4.2.6.8 and 6.1.1.4'
S S 0.1246 0.1234 'International Tables Vol C Tables 4.2.6.8 and 6.1.1.4'

loop_
_geom_angle_atom_site_label_1
_geom_angle_atom_site_label_2
_geom_angle_atom_site_label_3
_geom_angle
_geom_angle_publ_flag
O21 C1 N2 131.7(3) no
O21 C1 C4 136.0(3) no
N2 C1 C4 92.2(2) no
C1 N2 C3 95.5(2) no
C1 N2 S22 130.6(2) no
C3 N2 S22 130.4(2) no
C31 C3 N2 116.2(2) no
C31 C3 C4 117.3(2) no
N2 C3 C4 86.0(2) no
C31 C3 H3 111.7(2) no
N2 C3 H3 111.69(13) no
C4 C3 H3 111.69(13) no
N5 C4 C8 103.4(2) no
N5 C4 C1 117.8(2) no
C8 C4 C1 114.0(2) no
N5 C4 C3 117.5(2) no
C8 C4 C3 118.5(2) no
C1 C4 C3 85.9(2) no
C9 N5 C4 121.3(2) no
C9 N5 C6 125.8(2) no
C4 N5 C6 112.9(2) no
N5 C6 C7 102.5(2) no
N5 C6 H6A 111.3(2) no
C7 C6 H6A 111.3(2) no
N5 C6 H6B 111.3(2) no
C7 C6 H6B 111.3(2) no
H6A C6 H6B 109.2 no
O17 C7 C8 108.6(2) no
O17 C7 C6 113.4(2) no
C8 C7 C6 103.7(2) no
O17 C7 H7 110.34(14) no
C8 C7 H7 110.3(2) no
C6 C7 H7 110.3(2) no
C7 C8 C4 103.7(2) no
C7 C8 H8A 111.01(15) no
C4 C8 H8A 111.01(14) no
C7 C8 H8B 111.0(2) no
C4 C8 H8B 111.01(14) no
H8A C8 H8B 109.0 no
O10 C9 N5 120.8(2) no
O10 C9 C11 122.5(2) no
N5 C9 C11 116.7(2) no
C16 C11 C12 119.4(2) no
C16 C11 C9 121.3(3) no
C12 C11 C9 119.2(3) no
C13 C12 C11 120.3(3) no
C13 C12 H12 119.8(2) no
C11 C12 H12 119.8(2) no
C14 C13 C12 120.4(3) no
C14 C13 H13 119.8(2) no
C12 C13 H13 119.8(2) no
C15 C14 C13 120.1(3) no
C15 C14 H14 120.0(2) no
C13 C14 H14 120.0(2) no
C14 C15 C16 120.2(3) no
C14 C15 H15 119.9(2) no
C16 C15 H15 119.9(2) no
C11 C16 C15 119.6(3) no
C11 C16 H16 120.2(2) no
C15 C16 H16 120.2(2) no
C18 O17 C7 116.5(2) no
O19 C18 O17 121.4(3) no
O19 C18 C20 127.2(3) no
O17 C18 C20 111.4(3) no
C18 C20 H20A 109.5(2) no
C18 C20 H20B 109.5(2) no
H20A C20 H20B 109.5 no
C18 C20 H20C 109.5(2) no
H20A C20 H20C 109.5 no
H20B C20 H20C 109.5 no
O23 S22 O24 120.4(2) no
O23 S22 N2 104.50(12) no
O24 S22 N2 107.64(14) no
O23 S22 C25 110.5(2) no
O24 S22 C25 108.1(2) no
N2 S22 C25 104.38(13) no
C26 C25 C30 121.9(4) no
C26 C25 S22 119.3(3) no
C30 C25 S22 118.7(4) no
C25 C26 C27 118.3(4) no
C25 C26 H26 120.9(2) no
C27 C26 H26 120.9(3) no
C28 C27 C26 120.0(6) no
C28 C27 H27 120.0(4) no
C26 C27 H27 120.0(3) no
C29 C28 C27 120.9(6) no
C29 C28 H28 119.6(4) no
C27 C28 H28 119.6(4) no
C28 C29 C30 120.3(5) no
C28 C29 H29 119.8(4) no
C30 C29 H29 119.8(3) no
C25 C30 C29 118.6(5) no
C25 C30 H30 120.7(3) no
C29 C30 H30 120.7(3) no
C36 C31 C32 118.9(3) no
C36 C31 C3 123.2(3) no
C32 C31 C3 117.8(2) no
C33 C32 C31 120.8(3) no
C33 C32 H32 119.6(2) no
C31 C32 H32 119.6(2) no
C34 C33 C32 119.7(3) no
C34 C33 H33 120.2(2) no
C32 C33 H33 120.2(2) no
C35 C34 C33 119.9(3) no
C35 C34 H34 120.0(2) no
C33 C34 H34 120.0(2) no
C34 C35 C36 120.8(3) no
C34 C35 H35 119.6(2) no
C36 C35 H35 119.6(2) no
C31 C36 C35 119.9(3) no
C31 C36 H36 120.1(2) no
C35 C36 H36 120.1(2) no

loop_
_geom_bond_atom_site_label_1
_geom_bond_atom_site_label_2
_geom_bond_site_symmetry_2
_geom_bond_distance
_geom_bond_publ_flag
C1 O21 . 1.196(3) yes
C1 N2 . 1.380(3) yes
C1 C4 . 1.538(4) yes
N2 C3 . 1.497(3) yes
N2 S22 . 1.663(2) no
C3 C31 . 1.496(4) no
C3 C4 . 1.589(4) yes
C3 H3 . .98 no
C4 N5 . 1.449(3) yes
C4 C8 . 1.521(3) yes
N5 C9 . 1.352(3) no
N5 C6 . 1.466(3) yes
C6 C7 . 1.521(3) yes
C6 H6A . .97 no
C6 H6B . .97 no
C7 O17 . 1.437(3) no
C7 C8 . 1.514(3) yes
C7 H7 . .98 no
C8 H8A . .97 no
C8 H8B . .97 no
C9 O10 . 1.223(3) no
C9 C11 . 1.506(3) no
C11 C16 . 1.380(4) no
C11 C12 . 1.381(4) no
C12 C13 . 1.374(4) no
C12 H12 . .93 no
C13 C14 . 1.367(4) no
C13 H13 . .93 no
C14 C15 . 1.367(4) no
C14 H14 . .93 no
C15 C16 . 1.395(4) no
C15 H15 . .93 no
C16 H16 . .93 no
O17 C18 . 1.356(4) no
C18 O19 . 1.191(4) no
C18 C20 . 1.485(4) no
C20 H20A . .96 no
C20 H20B . .96 no
C20 H20C . .96 no
S22 O23 . 1.419(2) no
S22 O24 . 1.426(2) no
S22 C25 . 1.758(4) no
C25 C26 . 1.373(5) no
C25 C30 . 1.378(5) no
C26 C27 . 1.388(6) no
C26 H26 . .93 no
C27 C28 . 1.378(7) no
C27 H27 . .93 no
C28 C29 . 1.356(8) no
C28 H28 . .93 no
C29 C30 . 1.382(7) no
C29 H29 . .93 no
C30 H30 . .93 no
C31 C36 . 1.376(4) no
C31 C32 . 1.385(4) no
C32 C33 . 1.382(4) no
C32 H32 . .93 no
C33 C34 . 1.379(5) no
C33 H33 . .93 no
C34 C35 . 1.358(5) no
C34 H34 . .93 no
C35 C36 . 1.394(4) no
C35 H35 . .93 no
C36 H36 . .93 no

loop_
_geom_torsion_atom_site_label_1
_geom_torsion_atom_site_label_2
_geom_torsion_atom_site_label_3
_geom_torsion_atom_site_label_4
_geom_torsion
_geom_torsion_publ_flag
O21 C1 N2 C3 -178.2(3) no
C4 C1 N2 C3 5.9(2) no
O21 C1 N2 S22 -18.1(5) no
C4 C1 N2 S22 166.0(2) no
C1 N2 C3 C31 -124.2(2) no
S22 N2 C3 C31 75.6(3) no
C1 N2 C3 C4 -5.7(2) no
S22 N2 C3 C4 -165.9(2) no
O21 C1 C4 N5 59.8(4) no
N2 C1 C4 N5 -124.6(2) no
O21 C1 C4 C8 -61.7(4) no
N2 C1 C4 C8 113.9(2) no
O21 C1 C4 C3 178.9(3) no
N2 C1 C4 C3 -5.5(2) no
C31 C3 C4 N5 -118.1(3) no
N2 C3 C4 N5 124.4(2) no
C31 C3 C4 C8 7.5(3) no
N2 C3 C4 C8 -110.0(2) no
C31 C3 C4 C1 122.6(2) no
N2 C3 C4 C1 5.1(2) no
C8 C4 N5 C9 167.8(2) no
C1 C4 N5 C9 41.0(4) no
C3 C4 N5 C9 -59.5(3) no
C8 C4 N5 C6 -9.3(3) no
C1 C4 N5 C6 -136.0(2) no
C3 C4 N5 C6 123.4(3) no
C9 N5 C6 C7 169.3(3) no
C4 N5 C6 C7 -13.8(3) no
N5 C6 C7 O17 148.8(2) no
N5 C6 C7 C8 31.3(3) no
O17 C7 C8 C4 -158.5(2) no
C6 C7 C8 C4 -37.6(3) no
N5 C4 C8 C7 28.7(3) no
C1 C4 C8 C7 157.9(2) no
C3 C4 C8 C7 -103.4(2) no
C4 N5 C9 O10 0.5(4) no
C6 N5 C9 O10 177.2(3) no
C4 N5 C9 C11 -179.3(2) no
C6 N5 C9 C11 -2.7(4) no
O10 C9 C11 C16 105.3(3) no
N5 C9 C11 C16 -74.9(4) no
O10 C9 C11 C12 -71.5(4) no
N5 C9 C11 C12 108.3(3) no
C16 C11 C12 C13 0.1(4) no
C9 C11 C12 C13 177.0(3) no
C11 C12 C13 C14 0.3(5) no
C12 C13 C14 C15 -0.8(5) no
C13 C14 C15 C16 0.8(5) no
C12 C11 C16 C15 0.0(4) no
C9 C11 C16 C15 -176.8(3) no
C14 C15 C16 C11 -0.4(4) no
C8 C7 O17 C18 -175.2(2) no
C6 C7 O17 C18 70.2(3) no
C7 O17 C18 O19 -4.4(5) no
C7 O17 C18 C20 175.2(2) no
C1 N2 S22 O23 -150.0(2) no
C3 N2 S22 O23 3.5(3) no
C1 N2 S22 O24 80.8(3) no
C3 N2 S22 O24 -125.6(2) no
C1 N2 S22 C25 -33.9(3) no
C3 N2 S22 C25 119.7(3) no
O23 S22 C25 C26 26.3(3) no
O24 S22 C25 C26 160.1(3) no
N2 S22 C25 C26 -85.5(3) no
O23 S22 C25 C30 -151.6(2) no
O24 S22 C25 C30 -17.8(3) no
N2 S22 C25 C30 96.6(3) no
C30 C25 C26 C27 -0.4(5) no
S22 C25 C26 C27 -178.2(3) no
C25 C26 C27 C28 0.1(6) no
C26 C27 C28 C29 -0.2(8) no
C27 C28 C29 C30 0.5(9) no
C26 C25 C30 C29 0.7(5) no
S22 C25 C30 C29 178.5(3) no
C28 C29 C30 C25 -0.8(7) no
N2 C3 C31 C36 10.2(4) no
C4 C3 C31 C36 -89.3(3) no
N2 C3 C31 C32 -173.6(2) no
C4 C3 C31 C32 86.9(3) no
C36 C31 C32 C33 1.4(4) no
C3 C31 C32 C33 -174.9(3) no
C31 C32 C33 C34 -1.1(4) no
C32 C33 C34 C35 0.5(5) no
C33 C34 C35 C36 -0.3(5) no
C32 C31 C36 C35 -1.2(4) no
C3 C31 C36 C35 175.0(3) no
C34 C35 C36 C31 0.6(5) no

loop_
_cod_related_entry_id
_cod_related_entry_database
_cod_related_entry_code
1 ChemSpider 9050087
